data_1555384
loop_
_publ_author_name
'Wang, Jun'
'Wu, Qinghua'
'Wang, Shaowu'
'Yu, Changjiang'
'Li, Jin'
'Hao, Erhong'
'Wei, Yun'
'Mu, Xiaolong'
'Jiao, Lijuan'

_publ_section_title
;
 Conformation-Restricted Partially and Fully Fused BODIPY Dimers as Highly
 Stable Near-Infrared Fluorescent Dyes.
;
_journal_issue 21
_journal_name_full 'Organic letters'
_journal_page_first 5360
_journal_page_last 5363
_journal_paper_doi 10.1021/acs.orglett.5b02717
_journal_volume 17
_journal_year 2015
_chemical_formula_moiety 'C30 H32 B2 F4 N4'
_chemical_formula_sum 'C30 H32 B2 F4 N4'
_chemical_formula_weight 546.22
_space_group_crystal_system monoclinic
_space_group_IT_number 13
_space_group_name_Hall '-P 2yc'
_space_group_name_H-M_alt 'P 1 2/c 1'
_atom_sites_solution_hydrogens geom
_atom_sites_solution_primary direct
_atom_sites_solution_secondary difmap
_audit_creation_date 2013-12-19
_audit_creation_method SHELXL-97
_cell_angle_alpha 90.00
_cell_angle_beta 101.101(3)
_cell_angle_gamma 90.00
_cell_formula_units_Z 2
_cell_length_a 12.718(2)
_cell_length_b 8.6639(16)
_cell_length_c 12.342(2)
_cell_measurement_reflns_used 863
_cell_measurement_temperature 293(2)
_cell_measurement_theta_max 20.35
_cell_measurement_theta_min 2.86
_cell_volume 1334.5(4)
_computing_data_reduction 'SAINT v7.34A (Bruker, 200?)'
_computing_molecular_graphics 'Olex2 (Dolomanov et al., 2009)'
_computing_publication_material 'Olex2 (Dolomanov et al., 2009)'
_computing_structure_refinement 'ShelXL (Sheldrick, 2008)'
_computing_structure_solution 'SHELXS-97 (Sheldrick, 1990)'
_diffrn_ambient_temperature 293.15
_diffrn_measured_fraction_theta_full 0.998
_diffrn_measured_fraction_theta_max 0.998
_diffrn_measurement_device_type 'CCD area detector'
_diffrn_measurement_method 'phi and omega scans'
_diffrn_radiation_monochromator graphite
_diffrn_radiation_type MoK\a
_diffrn_radiation_wavelength 0.71073
_diffrn_reflns_av_R_equivalents 0.1073
_diffrn_reflns_av_unetI/netI 0.0935
_diffrn_reflns_limit_h_max 14
_diffrn_reflns_limit_h_min -15
_diffrn_reflns_limit_k_max 10
_diffrn_reflns_limit_k_min -10
_diffrn_reflns_limit_l_max 14
_diffrn_reflns_limit_l_min -14
_diffrn_reflns_number 9278
_diffrn_reflns_theta_full 25.00
_diffrn_reflns_theta_max 25.00
_diffrn_reflns_theta_min 1.63
_diffrn_source 'fine-focus sealed tube'
_exptl_absorpt_coefficient_mu 0.099
_exptl_absorpt_correction_T_max 0.9882
_exptl_absorpt_correction_T_min 0.9862
_exptl_absorpt_correction_type none
_exptl_crystal_colour green
_exptl_crystal_density_diffrn 1.359
_exptl_crystal_density_method 'not measured'
_exptl_crystal_description block
_exptl_crystal_F_000 572
_exptl_crystal_size_max 0.14
_exptl_crystal_size_mid 0.13
_exptl_crystal_size_min 0.12
_refine_diff_density_max 0.168
_refine_diff_density_min -0.218
_refine_diff_density_rms 0.042
_refine_ls_extinction_method none
_refine_ls_goodness_of_fit_ref 0.981
_refine_ls_hydrogen_treatment mixed
_refine_ls_matrix_type full
_refine_ls_number_parameters 199
_refine_ls_number_reflns 2352
_refine_ls_number_restraints 3
_refine_ls_restrained_S_all 0.985
_refine_ls_R_factor_all 0.1728
_refine_ls_R_factor_gt 0.0614
_refine_ls_shift/su_max 0.000
_refine_ls_shift/su_mean 0.000
_refine_ls_structure_factor_coef Fsqd
_refine_ls_weighting_details 'calc w=1/[\s^2^(Fo^2^)+(0.0743P)^2^+0.0000P] where P=(Fo^2^+2Fc^2^)/3'
_refine_ls_weighting_scheme calc
_refine_ls_wR_factor_gt 0.1313
_refine_ls_wR_factor_ref 0.1804
_reflns_number_gt 979
_reflns_number_total 2352
_reflns_threshold_expression >2sigma(I)
_cod_data_source_file ol5b02717_si_002.cif
_cod_data_source_block 130730c
_cod_database_code 1555384
_olex2_refinement_description
;
1. Fixed Uiso
 At 1.2 times of:
  All C(H) groups, All C(H,H) groups
 At 1.5 times of:
  All C(H,H,H) groups
2. Restrained distances
 C11-C2
 1.5 with sigma of 0.02
 C2-C17
 1.5 with sigma of 0.02
 C17-C16
 1.5 with sigma of 0.02
3. Uiso/Uaniso restraints and constraints
Uanis(C17) = Uanis(C16)
4. Others
 Sof(C16)=Sof(H16A)=Sof(H16B)=Sof(H16C)=Sof(C17)=Sof(H17A)=Sof(H17B)=1-FVAR(1)
 Sof(C11)=Sof(H11A)=Sof(H11B)=Sof(C12)=Sof(H12A)=Sof(H12B)=Sof(H12C)=FVAR(1)
5.a Secondary CH2 refined with riding coordinates:
 C11(H11A,H11B), C17(H17A,H17B)
5.b Aromatic/amide H refined with riding coordinates:
 C5(H5), C15(H15)
5.c Idealised Me refined as rotating group:
 C10(H10A,H10B,H10C), C13(H13A,H13B,H13C), C14(H14A,H14B,H14C), C12(H12A,H12B,
 H12C), C16(H16A,H16B,H16C)
;

loop_
_space_group_symop_id
_space_group_symop_operation_xyz
1 'x, y, z'
2 '-x, y, -z+1/2'
3 '-x, -y, -z'
4 'x, -y, z-1/2'

loop_
_atom_site_label
_atom_site_type_symbol
_atom_site_fract_x
_atom_site_fract_y
_atom_site_fract_z
_atom_site_U_iso_or_equiv
_atom_site_adp_type
_atom_site_occupancy
_atom_site_symmetry_multiplicity
_atom_site_calc_flag
_atom_site_disorder_assembly
_atom_site_disorder_group
_atom_site_refinement_flags_posn
B1 B 0.1878(5) 0.3295(6) 0.5279(4) 0.0633(14) Uani 1 1 d . . .
C1 C 0.3052(4) 0.3145(5) 0.7242(3) 0.0772(15) Uani 1 1 d A . .
C2 C 0.3533(5) 0.1987(6) 0.8010(4) 0.0950(17) Uani 1 1 d . . D
C3 C 0.3166(4) 0.0593(5) 0.7562(4) 0.0750(14) Uani 1 1 d A . .
C4 C 0.2502(4) 0.0892(5) 0.6521(4) 0.0624(12) Uani 1 1 d . . .
C5 C 0.1959(3) -0.0082(5) 0.5734(4) 0.0611(12) Uani 1 1 d A . .
H5 H 0.1986 -0.1138 0.5873 0.073 Uiso 1 1 calc . . R
C6 C 0.1367(3) 0.0444(4) 0.4736(4) 0.0569(11) Uani 1 1 d . . .
C7 C 0.0799(3) -0.0372(4) 0.3828(3) 0.0551(11) Uani 1 1 d A . .
C8 C 0.0333(3) 0.0732(4) 0.3046(3) 0.0535(11) Uani 1 1 d . . .
C9 C 0.0635(3) 0.2204(4) 0.3521(3) 0.0561(11) Uani 1 1 d A . .
C10 C 0.3198(4) 0.4848(5) 0.7362(3) 0.0949(17) Uani 1 1 d . . .
H10A H 0.3226 0.5135 0.8119 0.142 Uiso 1 1 calc A . GR
H10B H 0.2608 0.5364 0.6902 0.142 Uiso 1 1 calc . . GR
H10C H 0.3855 0.5142 0.7143 0.142 Uiso 1 1 calc . . GR
C13 C 0.3424(4) -0.0988(5) 0.8039(4) 0.0958(17) Uani 1 1 d . . .
H13A H 0.4072 -0.1354 0.7836 0.144 Uiso 1 1 calc A . GR
H13B H 0.2847 -0.1680 0.7756 0.144 Uiso 1 1 calc . . GR
H13C H 0.3519 -0.0940 0.8829 0.144 Uiso 1 1 calc . . GR
C14 C 0.0743(3) -0.2099(4) 0.3769(3) 0.0735(13) Uani 1 1 d . . .
H14A H 0.1119 -0.2459 0.3213 0.110 Uiso 1 1 calc A . GR
H14B H 0.0008 -0.2418 0.3584 0.110 Uiso 1 1 calc . . GR
H14C H 0.1068 -0.2527 0.4471 0.110 Uiso 1 1 calc . . GR
C15 C 0.0317(3) 0.3629(4) 0.3013(3) 0.0671(13) Uani 1 1 d . . .
H15 H 0.0536 0.4553 0.3370 0.081 Uiso 1 1 calc A . R
F1 F 0.2643(2) 0.3955(3) 0.47602(18) 0.0857(9) Uani 1 1 d . . .
F2 F 0.1204(2) 0.4417(3) 0.5520(2) 0.0891(9) Uani 1 1 d . . .
N1 N 0.2458(3) 0.2483(4) 0.6356(3) 0.0614(10) Uani 1 1 d A . .
N2 N 0.1262(3) 0.2019(3) 0.4539(3) 0.0575(9) Uani 1 1 d A . .
C11 C 0.4512(11) 0.2249(13) 0.9013(9) 0.090(4) Uani 0.621(15) 1 d A 1 D
H11A H 0.4948 0.1323 0.9134 0.108 Uiso 0.621(15) 1 calc A 1 R
H11B H 0.4958 0.3089 0.8842 0.108 Uiso 0.621(15) 1 calc A 1 R
C12 C 0.4090(7) 0.2624(10) 1.0024(8) 0.099(4) Uani 0.621(15) 1 d A 1 .
H12A H 0.3592 0.3466 0.9872 0.148 Uiso 0.621(15) 1 calc A 1 GR
H12B H 0.4672 0.2912 1.0606 0.148 Uiso 0.621(15) 1 calc A 1 GR
H12C H 0.3732 0.1737 1.0247 0.148 Uiso 0.621(15) 1 calc A 1 GR
C16 C 0.4908(13) 0.279(2) 0.921(2) 0.088(5) Uani 0.379(15) 1 d A 2 D
H16A H 0.4900 0.3629 0.8702 0.131 Uiso 0.379(15) 1 calc A 2 GR
H16B H 0.5294 0.1937 0.8990 0.131 Uiso 0.379(15) 1 calc A 2 GR
H16C H 0.5251 0.3124 0.9939 0.131 Uiso 0.379(15) 1 calc A 2 GR
C17 C 0.3783(12) 0.231(2) 0.9234(12) 0.088(5) Uani 0.379(15) 1 d A 2 D
H17A H 0.3351 0.3137 0.9451 0.105 Uiso 0.379(15) 1 calc A 2 R
H17B H 0.3742 0.1399 0.9680 0.105 Uiso 0.379(15) 1 calc A 2 R

loop_
_atom_site_aniso_label
_atom_site_aniso_U_11
_atom_site_aniso_U_22
_atom_site_aniso_U_33
_atom_site_aniso_U_23
_atom_site_aniso_U_13
_atom_site_aniso_U_12
B1 0.087(4) 0.043(3) 0.064(3) 0.000(3) 0.023(3) -0.001(3)
C1 0.127(4) 0.056(3) 0.048(3) 0.000(2) 0.015(3) -0.007(3)
C2 0.158(5) 0.070(4) 0.051(3) 0.004(3) 0.006(3) 0.001(4)
C3 0.110(4) 0.062(3) 0.054(3) 0.009(2) 0.020(3) 0.004(3)
C4 0.083(4) 0.046(3) 0.063(3) 0.005(2) 0.026(3) 0.006(2)
C5 0.072(3) 0.045(3) 0.072(3) 0.004(2) 0.027(3) 0.005(2)
C6 0.067(3) 0.039(3) 0.067(3) 0.005(2) 0.020(2) 0.003(2)
C7 0.060(3) 0.038(2) 0.071(3) 0.002(2) 0.020(2) 0.000(2)
C8 0.054(3) 0.039(2) 0.069(3) 0.0000(19) 0.016(2) 0.003(2)
C9 0.068(3) 0.041(3) 0.062(3) 0.001(2) 0.020(2) 0.003(2)
C10 0.158(5) 0.060(3) 0.064(3) -0.002(3) 0.014(3) -0.010(3)
C13 0.144(5) 0.066(3) 0.075(3) 0.019(3) 0.016(3) 0.012(3)
C14 0.082(3) 0.045(3) 0.091(3) 0.006(2) 0.011(3) 0.000(2)
C15 0.090(4) 0.038(2) 0.073(3) 0.001(2) 0.015(3) -0.001(2)
F1 0.108(2) 0.0835(19) 0.0641(15) 0.0108(13) 0.0135(15) -0.0387(16)
F2 0.118(2) 0.0525(15) 0.0939(19) -0.0129(13) 0.0133(17) 0.0199(15)
N1 0.086(3) 0.048(2) 0.054(2) 0.0002(18) 0.0229(19) 0.002(2)
N2 0.072(3) 0.042(2) 0.060(2) 0.0019(17) 0.015(2) 0.0052(18)
C11 0.145(15) 0.068(6) 0.052(6) -0.009(5) 0.006(7) -0.018(8)
C12 0.102(8) 0.133(8) 0.053(6) -0.022(5) -0.007(5) 0.021(6)
C16 0.078(9) 0.115(11) 0.066(10) -0.001(9) 0.005(7) -0.006(8)
C17 0.078(9) 0.115(11) 0.066(10) -0.001(9) 0.005(7) -0.006(8)

loop_
_atom_type_symbol
_atom_type_description
_atom_type_scat_dispersion_real
_atom_type_scat_dispersion_imag
_atom_type_scat_source
C C 0.0033 0.0016 'International Tables Vol C Tables 4.2.6.8 and 6.1.1.4'
H H 0.0000 0.0000 'International Tables Vol C Tables 4.2.6.8 and 6.1.1.4'
B B 0.0013 0.0007 'International Tables Vol C Tables 4.2.6.8 and 6.1.1.4'
F F 0.0171 0.0103 'International Tables Vol C Tables 4.2.6.8 and 6.1.1.4'
N N 0.0061 0.0033 'International Tables Vol C Tables 4.2.6.8 and 6.1.1.4'

loop_
_geom_angle_atom_site_label_1
_geom_angle_atom_site_label_2
_geom_angle_atom_site_label_3
_geom_angle
_geom_angle_site_symmetry_1
_geom_angle_site_symmetry_3
F1 B1 N1 108.7(4) . .
F1 B1 N2 110.1(3) . .
F2 B1 F1 109.4(4) . .
F2 B1 N1 110.4(4) . .
F2 B1 N2 111.7(4) . .
N2 B1 N1 106.5(3) . .
C2 C1 C10 126.7(4) . .
N1 C1 C2 110.1(4) . .
N1 C1 C10 123.2(4) . .
C1 C2 C11 125.7(6) . .
C1 C2 C17 120.8(8) . .
C3 C2 C1 106.3(4) . .
C3 C2 C11 126.3(6) . .
C3 C2 C17 123.8(7) . .
C17 C2 C11 38.2(8) . .
C2 C3 C4 107.5(4) . .
C2 C3 C13 127.8(4) . .
C4 C3 C13 124.6(4) . .
C5 C4 C3 131.4(4) . .
C5 C4 N1 120.4(4) . .
N1 C4 C3 108.3(4) . .
C4 C5 H5 118.7 . .
C4 C5 C6 122.6(4) . .
C6 C5 H5 118.7 . .
C5 C6 C7 130.6(4) . .
N2 C6 C5 119.7(4) . .
N2 C6 C7 109.7(4) . .
C6 C7 C8 106.9(3) . .
C6 C7 C14 123.6(4) . .
C8 C7 C14 129.5(4) . .
C7 C8 C8 137.1(2) . 2
C7 C8 C9 106.4(3) . .
C9 C8 C8 116.5(2) . 2
C15 C9 C8 124.7(4) . .
N2 C9 C8 109.8(3) . .
N2 C9 C15 125.5(4) . .
C1 C10 H10A 109.5 . .
C1 C10 H10B 109.5 . .
C1 C10 H10C 109.5 . .
H10A C10 H10B 109.5 . .
H10A C10 H10C 109.5 . .
H10B C10 H10C 109.5 . .
C3 C13 H13A 109.5 . .
C3 C13 H13B 109.5 . .
C3 C13 H13C 109.5 . .
H13A C13 H13B 109.5 . .
H13A C13 H13C 109.5 . .
H13B C13 H13C 109.5 . .
C7 C14 H14A 109.5 . .
C7 C14 H14B 109.5 . .
C7 C14 H14C 109.5 . .
H14A C14 H14B 109.5 . .
H14A C14 H14C 109.5 . .
H14B C14 H14C 109.5 . .
C9 C15 H15 120.6 . .
C15 C15 C9 118.7(2) 2 .
C15 C15 H15 120.6 2 .
C1 N1 B1 127.4(4) . .
C1 N1 C4 107.7(4) . .
C4 N1 B1 124.8(4) . .
C6 N2 B1 125.3(4) . .
C9 N2 B1 126.9(3) . .
C9 N2 C6 107.3(3) . .
C2 C11 H11A 109.9 . .
C2 C11 H11B 109.9 . .
H11A C11 H11B 108.3 . .
C12 C11 C2 109.1(11) . .
C12 C11 H11A 109.9 . .
C12 C11 H11B 109.9 . .
H16A C16 H16B 109.5 . .
H16A C16 H16C 109.5 . .
H16B C16 H16C 109.5 . .
C17 C16 H16A 109.5 . .
C17 C16 H16B 109.5 . .
C17 C16 H16C 109.5 . .
C2 C17 H17A 113.1 . .
C2 C17 H17B 113.1 . .
C16 C17 C2 93.1(14) . .
C16 C17 H17A 113.1 . .
C16 C17 H17B 113.1 . .
H17A C17 H17B 110.5 . .

loop_
_geom_bond_atom_site_label_1
_geom_bond_atom_site_label_2
_geom_bond_distance
_geom_bond_site_symmetry_2
B1 F1 1.387(5) .
B1 F2 1.366(5) .
B1 N1 1.559(6) .
B1 N2 1.547(6) .
C1 C2 1.434(6) .
C1 C10 1.492(6) .
C1 N1 1.333(5) .
C2 C3 1.372(6) .
C2 C11 1.594(9) .
C2 C17 1.509(15) .
C3 C4 1.419(6) .
C3 C13 1.502(5) .
C4 C5 1.369(5) .
C4 N1 1.393(5) .
C5 H5 0.9300 .
C5 C6 1.391(5) .
C6 C7 1.403(5) .
C6 N2 1.388(4) .
C7 C8 1.406(5) .
C7 C14 1.499(5) .
C8 C8 1.447(8) 2
C8 C9 1.425(5) .
C9 C15 1.409(5) .
C9 N2 1.362(5) .
C10 H10A 0.9600 .
C10 H10B 0.9600 .
C10 H10C 0.9600 .
C13 H13A 0.9600 .
C13 H13B 0.9600 .
C13 H13C 0.9600 .
C14 H14A 0.9600 .
C14 H14B 0.9600 .
C14 H14C 0.9600 .
C15 C15 1.364(7) 2
C15 H15 0.9300 .
C11 H11A 0.9700 .
C11 H11B 0.9700 .
C11 C12 1.487(15) .
C12 H12A 0.9600 .
C12 H12B 0.9600 .
C12 H12C 0.9600 .
C16 H16A 0.9600 .
C16 H16B 0.9600 .
C16 H16C 0.9600 .
C16 C17 1.495(19) .
C17 H17A 0.9700 .
C17 H17B 0.9700 .

loop_
_geom_torsion_atom_site_label_1
_geom_torsion_atom_site_label_2
_geom_torsion_atom_site_label_3
_geom_torsion_atom_site_label_4
_geom_torsion
_geom_torsion_site_symmetry_1
_geom_torsion_site_symmetry_4
C1 C2 C3 C4 2.0(6) . .
C1 C2 C3 C13 -179.8(5) . .
C1 C2 C11 C12 92.5(9) . .
C1 C2 C17 C16 -93.6(12) . .
C2 C1 N1 B1 -174.2(4) . .
C2 C1 N1 C4 1.7(5) . .
C2 C3 C4 C5 178.6(5) . .
C2 C3 C4 N1 -1.0(5) . .
C3 C2 C11 C12 -104.2(9) . .
C3 C2 C17 C16 123.8(11) . .
C3 C4 C5 C6 -177.9(5) . .
C3 C4 N1 B1 175.6(4) . .
C3 C4 N1 C1 -0.4(5) . .
C4 C5 C6 C7 177.4(4) . .
C4 C5 C6 N2 -3.8(6) . .
C5 C4 N1 B1 -4.1(6) . .
C5 C4 N1 C1 179.9(4) . .
C5 C6 C7 C8 179.1(4) . .
C5 C6 C7 C14 -1.1(7) . .
C5 C6 N2 B1 8.8(6) . .
C5 C6 N2 C9 -178.9(4) . .
C6 C7 C8 C8 179.8(6) . 2
C6 C7 C8 C9 -0.5(4) . .
C7 C6 N2 B1 -172.3(4) . .
C7 C6 N2 C9 0.1(4) . .
C7 C8 C9 C15 -178.8(4) . .
C7 C8 C9 N2 0.6(4) . .
C8 C8 C9 C15 1.0(7) 2 .
C8 C8 C9 N2 -179.7(4) 2 .
C8 C9 C15 C15 -0.6(7) . 2
C8 C9 N2 B1 171.8(4) . .
C8 C9 N2 C6 -0.4(4) . .
C10 C1 C2 C3 179.6(5) . .
C10 C1 C2 C11 -14.3(11) . .
C10 C1 C2 C17 31.4(10) . .
C10 C1 N1 B1 4.0(7) . .
C10 C1 N1 C4 179.8(4) . .
C13 C3 C4 C5 0.2(8) . .
C13 C3 C4 N1 -179.4(4) . .
C14 C7 C8 C8 0.1(9) . 2
C14 C7 C8 C9 179.7(4) . .
C15 C9 N2 B1 -8.9(6) . .
C15 C9 N2 C6 178.9(4) . .
F1 B1 N1 C1 64.0(5) . .
F1 B1 N1 C4 -111.2(4) . .
F1 B1 N2 C6 107.9(4) . .
F1 B1 N2 C9 -62.9(5) . .
F2 B1 N1 C1 -56.0(6) . .
F2 B1 N1 C4 128.8(4) . .
F2 B1 N2 C6 -130.4(4) . .
F2 B1 N2 C9 58.8(5) . .
N1 B1 N2 C6 -9.8(5) . .
N1 B1 N2 C9 179.4(3) . .
N1 C1 C2 C3 -2.3(6) . .
N1 C1 C2 C11 163.8(8) . .
N1 C1 C2 C17 -150.6(7) . .
N1 C4 C5 C6 1.6(6) . .
N2 B1 N1 C1 -177.4(4) . .
N2 B1 N1 C4 7.4(6) . .
N2 C6 C7 C8 0.3(4) . .
N2 C6 C7 C14 -179.9(3) . .
N2 C9 C15 C15 -179.8(5) . 2
C11 C2 C3 C4 -164.0(8) . .
C11 C2 C3 C13 14.3(11) . .
C11 C2 C17 C16 16.3(13) . .
C17 C2 C3 C4 149.0(8) . .
C17 C2 C3 C13 -32.7(11) . .
C17 C2 C11 C12 -3.6(12) . .
